data_9013973
loop_
_publ_author_name
'Roberts, A. C.'
'Grice, J. D.'
'Gault, R. A.'
'Criddle, A. J.'
'Erd, R. C.'

_publ_section_title
;
 Hanawaltite, Hg1+6Hg2+[Cl,(OH)]2O3 - A new mineral from
 the Clear Creek claim, San Benito County, California:
 Description and crystal structure
;
_journal_name_full 'Powder Diffraction'
_journal_page_first 45
_journal_page_last 50
_journal_paper_doi 10.1017/S0885715600008915
_journal_volume 11
_journal_year 1996
_chemical_compound_source 'Clear Creek claim, San Benito County, California'
_chemical_formula_structural Hg7Cl2O3
_chemical_formula_sum 'Cl2 Hg7 O3'
_chemical_name_mineral Hanawaltite
_space_group_IT_number 57
_symmetry_space_group_name_Hall '-P 2a 2ab'
_symmetry_space_group_name_H-M 'P b m a'
_cell_angle_alpha 90
_cell_angle_beta 90
_cell_angle_gamma 90
_cell_length_a 11.777
_cell_length_b 13.891
_cell_length_c 6.460
_cell_formula_units_Z 4
_cell_volume 1056.819
_database_code_amcsd 0015316
_exptl_crystal_density_diffrn 9.572
_cod_original_formula_sum 'Hg7 Cl2 O3'
_cod_database_code 9013973

loop_
_space_group_symop_operation_xyz
x,y,z
1/2-x,1/2+y,z
1/2+x,1/2-y,-z
1/2+x,y,-z
1/2-x,-y,z
x,1/2-y,z
-x,1/2+y,-z
-x,-y,-z

loop_
_atom_site_label
_atom_site_fract_x
_atom_site_fract_y
_atom_site_fract_z
_atom_site_U_iso_or_equiv
Hgl 0.11670 0.58310 0.47120 0.01200
Hg2 0.29110 0.62950 0.67590 0.01900
Hg3 0.03780 0.75000 0.13400 0.01600
Hg4 0.24480 0.25000 0.15100 0.02200
Hg5 0.00000 0.50000 0.00000 0.01000
Cl1 0.25000 0.50000 0.08400 0.01400
Cl2 0.44095 0.75000 0.32900 0.03600
O1 0.34400 0.75000 -0.10000 0.02000
O2 -0.02000 0.54500 0.28000 0.02000

loop_
_cod_related_entry_id
_cod_related_entry_database
_cod_related_entry_code
1 AMCSD 0015316
